data_2310551
loop_
_publ_author_name
'Cromer, D.T.'
'Larson, A.C.'
'Roof, R.B.jr.'

_publ_section_title
;
 The Crystal Structure of Pu5 Si3
;
_journal_name_full 'Acta Crystallographica (1,1948-23,1967)'
_journal_page_first 947
_journal_page_last 950
_journal_volume 17
_journal_year 1964
_chemical_formula_sum 'Pu5 Si3'
_space_group_IT_number 140
_symmetry_space_group_name_Hall '-I 4 2c'
_symmetry_space_group_name_H-M 'I 4/m c m'
_cell_angle_alpha 90
_cell_angle_beta 90
_cell_angle_gamma 90
_cell_formula_units_Z 4
_cell_length_a 11.409
_cell_length_b 11.409
_cell_length_c 5.448
_cell_volume 709.140
_citation_journal_id_ASTM ACCRA9
_cod_data_source_file Cromer_ACCRA9_1964_160.cif
_cod_data_source_block Pu5Si3
_cod_original_cell_volume 709.1405
_cod_database_code 2310551

loop_
_symmetry_equiv_pos_as_xyz
x,y,z
-y,x,z
-x,-y,z
y,-x,z
x,-y,-z+1/2
y,x,-z+1/2
-x,y,-z+1/2
-y,-x,-z+1/2
-x,-y,-z
y,-x,-z
x,y,-z
-y,x,-z
-x,y,z-1/2
-y,-x,z-1/2
x,-y,z-1/2
y,x,z-1/2
x+1/2,y+1/2,z+1/2
-y+1/2,x+1/2,z+1/2
-x+1/2,-y+1/2,z+1/2
y+1/2,-x+1/2,z+1/2
x+1/2,-y+1/2,-z+1
y+1/2,x+1/2,-z+1
-x+1/2,y+1/2,-z+1
-y+1/2,-x+1/2,-z+1
-x+1/2,-y+1/2,-z+1/2
y+1/2,-x+1/2,-z+1/2
x+1/2,y+1/2,-z+1/2
-y+1/2,x+1/2,-z+1/2
-x+1/2,y+1/2,z
-y+1/2,-x+1/2,z
x+1/2,-y+1/2,z
y+1/2,x+1/2,z

loop_
_atom_site_label
_atom_site_type_symbol
_atom_site_fract_x
_atom_site_fract_y
_atom_site_fract_z
_atom_site_occupancy
_atom_site_U_iso_or_equiv
Pu1 Pu 0 0.5 0.25 1 0.0
Pu2 Pu 0.0855 0.2208 0 1 0.0
Si2 Si 0.1582 0.6582 0 1 0.0
Si1 Si 0 0 0.25 1 0.0
